data_2242022
loop_
_publ_author_name
'Mokaddem, Sonia'
'Boughzala, Habib'

_publ_section_title
;
 Bis(imidazo[1,2-<i>a</i>]pyridin-1-ium) tetrachloridocuprate(II)
 dihydrate
;
_journal_coeditor_code VN2122
_journal_issue 2
_journal_name_full 'Acta Crystallographica Section E'
_journal_page_first 196
_journal_page_last 199
_journal_paper_doi 10.1107/S2056989017000482
_journal_volume 73
_journal_year 2017
_chemical_formula_iupac '(C7 H7 N2)2 [Cu Cl4], 2H2 O'
_chemical_formula_moiety '2(C7 H7 N2 +), Cl4 Cu 2-, 2(H2 O)'
_chemical_formula_sum 'C14 H18 Cl4 Cu N4 O2'
_chemical_formula_weight 479.66
_chemical_name_systematic
;
Bis(imidazo[1,2-<i>a</i>]pyridin-1-ium) tetrachloridocuprate(II) dihydrate
;
_space_group_crystal_system monoclinic
_space_group_IT_number 15
_space_group_name_Hall '-C 2yc'
_space_group_name_H-M_alt 'C 1 2/c 1'
_symmetry_space_group_name_Hall '-C 2yc'
_symmetry_space_group_name_H-M 'C 1 2/c 1'
_atom_sites_solution_hydrogens mixed
_audit_creation_method SHELXL-2014/7
_cell_angle_alpha 90
_cell_angle_beta 102.48(5)
_cell_angle_gamma 90
_cell_formula_units_Z 4
_cell_length_a 11.747(8)
_cell_length_b 9.793(2)
_cell_length_c 17.339(4)
_cell_measurement_reflns_used 25
_cell_measurement_temperature 298(2)
_cell_measurement_theta_max 27
_cell_measurement_theta_min 2
_cell_volume 1947.5(15)
_computing_cell_refinement
;
CAD-4 EXPRESS (Enraf--Nonius, 1994)
;
_computing_data_collection
;
CAD-4 EXPRESS (Enraf--Nonius, 1994)
;
_computing_data_reduction
;
XCAD4 (Harms & Wocadlo, 1995)
;
_computing_molecular_graphics
;
DIAMOND (Brandenburg, 2006)
;
_computing_publication_material
;
publCIF (Westrip, 2010)
;
_computing_structure_refinement
;
SHELXL2014 (Sheldrick, 2015)
;
_computing_structure_solution
;
SHELXS97 (Sheldrick, 2008)
;
_diffrn_ambient_temperature 298(2)
_diffrn_measured_fraction_theta_full 1.000
_diffrn_measured_fraction_theta_max 1.000
_diffrn_measurement_device_type 'Enraf--Nonius CAD-4'
_diffrn_measurement_method 'non-profiled \w/2\t scans'
_diffrn_radiation_type MoK\a
_diffrn_radiation_wavelength 0.71073
_diffrn_reflns_av_R_equivalents 0.0417
_diffrn_reflns_limit_h_max 4
_diffrn_reflns_limit_h_min -14
_diffrn_reflns_limit_k_max 12
_diffrn_reflns_limit_k_min -1
_diffrn_reflns_limit_l_max 22
_diffrn_reflns_limit_l_min -22
_diffrn_reflns_number 3358
_diffrn_reflns_theta_full 25.242
_diffrn_reflns_theta_max 26.987
_diffrn_reflns_theta_min 2.406
_diffrn_standards_decay_% 32
_diffrn_standards_interval_time 120
_diffrn_standards_number 2
_exptl_absorpt_coefficient_mu 1.686
_exptl_absorpt_correction_T_max 0.845
_exptl_absorpt_correction_T_min 0.746
_exptl_absorpt_correction_type psi-scan
_exptl_absorpt_process_details
;
(North <i>et al.</i>,  1968).
;
_exptl_crystal_colour yellow
_exptl_crystal_density_diffrn 1.636
_exptl_crystal_description prism
_exptl_crystal_F_000 972
_exptl_crystal_size_max 0.45
_exptl_crystal_size_mid 0.15
_exptl_crystal_size_min 0.1
_refine_diff_density_max 0.783
_refine_diff_density_min -0.493
_refine_ls_extinction_method none
_refine_ls_goodness_of_fit_ref 1.035
_refine_ls_hydrogen_treatment mixed
_refine_ls_matrix_type full
_refine_ls_number_parameters 120
_refine_ls_number_reflns 2127
_refine_ls_number_restraints 3
_refine_ls_restrained_S_all 1.034
_refine_ls_R_factor_all 0.0481
_refine_ls_R_factor_gt 0.0382
_refine_ls_shift/su_max 0.001
_refine_ls_shift/su_mean 0.000
_refine_ls_structure_factor_coef Fsqd
_refine_ls_weighting_details 'w=1/[\s^2^(Fo^2^)+(0.0535P)^2^+3.2027P] where P=(Fo^2^+2Fc^2^)/3'
_refine_ls_weighting_scheme calc
_refine_ls_wR_factor_gt 0.1009
_refine_ls_wR_factor_ref 0.1080
_reflns_number_gt 1796
_reflns_number_total 2127
_reflns_threshold_expression 'I > 2\s(I)'
_cod_data_source_file vn2122sup1.cif
_cod_data_source_block I
_cod_original_cell_volume 1947.7(15)
_cod_database_code 2242022
_shelx_space_group_comment
;
The symmetry employed for this shelxl refinement is uniquely defined
by the following loop, which should always be used as a source of
symmetry information in preference to the above space-group names.
They are only intended as comments.
;

loop_
_space_group_symop_operation_xyz
'x, y, z'
'-x, y, -z+1/2'
'x+1/2, y+1/2, z'
'-x+1/2, y+1/2, -z+1/2'
'-x, -y, -z'
'x, -y, z-1/2'
'-x+1/2, -y+1/2, -z'
'x+1/2, -y+1/2, z-1/2'

loop_
_atom_site_type_symbol
_atom_site_label
_atom_site_fract_x
_atom_site_fract_y
_atom_site_fract_z
_atom_site_U_iso_or_equiv
_atom_site_adp_type
_atom_site_calc_flag
_atom_site_occupancy
Cu Cu 0.5000 0.65843(5) 0.2500 0.03734(16) Uani d 1
Cl Cl1 0.64409(8) 0.79968(10) 0.30835(5) 0.0654(3) Uani d 1
Cl Cl2 0.41162(7) 0.52147(11) 0.31978(6) 0.0691(3) Uani d 1
N N1 0.5383(2) 0.1611(3) 0.39993(14) 0.0503(6) Uani d 1
H H1A 0.5411 0.1555 0.3509 0.060 Uiso calc 1
N N2 0.5837(2) 0.1477(2) 0.52756(13) 0.0407(5) Uani d 1
C C1 0.4463(3) 0.2105(4) 0.4280(2) 0.0564(8) Uani d 1
H H1 0.3770 0.2439 0.3973 0.068 Uiso calc 1
C C2 0.4724(3) 0.2029(3) 0.50690(19) 0.0508(7) Uani d 1
H H2 0.4254 0.2294 0.5411 0.061 Uiso calc 1
C C3 0.6232(2) 0.1228(3) 0.46046(15) 0.0411(6) Uani d 1
C C4 0.7339(3) 0.0682(3) 0.4645(2) 0.0522(7) Uani d 1
H H4 0.7615 0.0503 0.4191 0.063 Uiso calc 1
C C5 0.8004(3) 0.0420(4) 0.5383(2) 0.0608(8) Uani d 1
H H5 0.8747 0.0056 0.5433 0.073 Uiso calc 1
C C6 0.7581(3) 0.0691(4) 0.6061(2) 0.0614(9) Uani d 1
H H6 0.8047 0.0507 0.6556 0.074 Uiso calc 1
C C7 0.6512(3) 0.1214(3) 0.60080(17) 0.0528(7) Uani d 1
H H7 0.6234 0.1394 0.6461 0.063 Uiso calc 1
O OW 0.3680(2) 0.1331(5) 0.23911(17) 0.0959(12) Uani d 1
H HW1 0.376(5) 0.2194(15) 0.244(5) 0.144 Uiso d 1
H HW2 0.2977(19) 0.114(5) 0.238(4) 0.144 Uiso d 1

loop_
_atom_site_aniso_label
_atom_site_aniso_U_11
_atom_site_aniso_U_22
_atom_site_aniso_U_33
_atom_site_aniso_U_12
_atom_site_aniso_U_13
_atom_site_aniso_U_23
Cu 0.0303(2) 0.0469(3) 0.0372(2) 0.000 0.01252(17) 0.000
Cl1 0.0549(5) 0.0787(6) 0.0612(5) -0.0256(4) 0.0092(4) -0.0132(4)
Cl2 0.0553(5) 0.0861(6) 0.0731(5) -0.0074(4) 0.0300(4) 0.0268(5)
N1 0.0616(15) 0.0559(15) 0.0321(11) -0.0059(12) 0.0070(11) 0.0009(10)
N2 0.0518(13) 0.0387(12) 0.0339(10) -0.0029(10) 0.0143(10) 0.0000(9)
C1 0.0509(17) 0.0544(18) 0.0594(19) -0.0002(14) 0.0022(14) 0.0033(15)
C2 0.0522(17) 0.0501(16) 0.0544(17) 0.0015(13) 0.0208(14) 0.0002(14)
C3 0.0502(15) 0.0410(13) 0.0337(12) -0.0089(11) 0.0128(11) -0.0028(11)
C4 0.0546(17) 0.0505(16) 0.0570(17) -0.0064(13) 0.0239(14) -0.0077(14)
C5 0.0485(17) 0.0515(18) 0.079(2) -0.0010(14) 0.0060(16) -0.0004(17)
C6 0.074(2) 0.0547(18) 0.0467(17) -0.0044(16) -0.0062(16) 0.0051(15)
C7 0.074(2) 0.0523(17) 0.0312(13) -0.0027(15) 0.0085(13) 0.0015(12)
OW 0.0537(15) 0.186(4) 0.0483(14) -0.0107(19) 0.0127(12) 0.010(2)

loop_
_atom_type_symbol
_atom_type_description
_atom_type_scat_dispersion_real
_atom_type_scat_dispersion_imag
_atom_type_scat_source
C C 0.0033 0.0016 'International Tables Vol C Tables 4.2.6.8 and 6.1.1.4'
H H 0.0000 0.0000 'International Tables Vol C Tables 4.2.6.8 and 6.1.1.4'
Cl Cl 0.1484 0.1585 'International Tables Vol C Tables 4.2.6.8 and 6.1.1.4'
Cu Cu 0.3201 1.2651 'International Tables Vol C Tables 4.2.6.8 and 6.1.1.4'
N N 0.0061 0.0033 'International Tables Vol C Tables 4.2.6.8 and 6.1.1.4'
O O 0.0106 0.0060 'International Tables Vol C Tables 4.2.6.8 and 6.1.1.4'

loop_
_geom_angle_atom_site_label_1
_geom_angle_atom_site_label_2
_geom_angle_atom_site_label_3
_geom_angle_site_symmetry_1
_geom_angle_site_symmetry_3
_geom_angle
_geom_angle_publ_flag
Cl2 Cu Cl2 . 2_655 105.26(7) y
Cl2 Cu Cl1 . 2_655 102.86(5) y
Cl2 Cu Cl1 2_655 2_655 121.58(4) ?
Cl2 Cu Cl1 . . 121.58(4) y
Cl2 Cu Cl1 2_655 . 102.86(5) ?
Cl1 Cu Cl1 2_655 . 104.12(7) y
C3 N1 C1 . . 109.5(3) ?
C3 N1 H1A . . 125.3 ?
C1 N1 H1A . . 125.3 ?
C3 N2 C7 . . 121.5(3) ?
C3 N2 C2 . . 108.9(2) ?
C7 N2 C2 . . 129.6(3) ?
C2 C1 N1 . . 108.7(3) ?
C2 C1 H1 . . 125.7 ?
N1 C1 H1 . . 125.7 ?
C1 C2 N2 . . 106.3(3) ?
C1 C2 H2 . . 126.8 ?
N2 C2 H2 . . 126.8 ?
N1 C3 N2 . . 106.6(3) ?
N1 C3 C4 . . 132.6(3) ?
N2 C3 C4 . . 120.7(3) ?
C5 C4 C3 . . 117.1(3) ?
C5 C4 H4 . . 121.5 ?
C3 C4 H4 . . 121.5 ?
C4 C5 C6 . . 121.0(3) ?
C4 C5 H5 . . 119.5 ?
C6 C5 H5 . . 119.5 ?
C7 C6 C5 . . 120.8(3) ?
C7 C6 H6 . . 119.6 ?
C5 C6 H6 . . 119.6 ?
C6 C7 N2 . . 118.9(3) ?
C6 C7 H7 . . 120.6 ?
N2 C7 H7 . . 120.6 ?
HW1 OW HW2 . . 108(3) ?

loop_
_geom_bond_atom_site_label_1
_geom_bond_atom_site_label_2
_geom_bond_site_symmetry_2
_geom_bond_distance
_geom_bond_publ_flag
Cu Cl2 . 2.2100(11) y
Cu Cl2 2_655 2.2100(11) ?
Cu Cl1 2_655 2.2499(13) ?
Cu Cl1 . 2.2499(13) y
N1 C3 . 1.336(4) ?
N1 C1 . 1.366(5) ?
N1 H1A . 0.8600 ?
N2 C3 . 1.364(3) ?
N2 C7 . 1.369(4) ?
N2 C2 . 1.388(4) ?
C1 C2 . 1.338(5) ?
C1 H1 . 0.9300 ?
C2 H2 . 0.9300 ?
C3 C4 . 1.394(4) ?
C4 C5 . 1.372(5) ?
C4 H4 . 0.9300 ?
C5 C6 . 1.397(6) ?
C5 H5 . 0.9300 ?
C6 C7 . 1.340(5) ?
C6 H6 . 0.9300 ?
C7 H7 . 0.9300 ?
OW HW1 . 0.854(10) ?
OW HW2 . 0.845(10) ?

loop_
_geom_hbond_atom_site_label_D
_geom_hbond_atom_site_label_H
_geom_hbond_atom_site_label_A
_geom_hbond_site_symmetry_A
_geom_hbond_distance_DH
_geom_hbond_distance_HA
_geom_hbond_distance_DA
_geom_hbond_angle_DHA
N1 H1A OW 1_555 0.860 2.50 3.0723 125.00
N1 H1A OW 2_655 0.860 2.080 2.872 151.98(2)
OW HW2 Cl2 4_545 0.845 2.608(2) 3.401 157.14(3)

_cod_database_fobs_code 2242022
